data_4350708
loop_
_publ_author_name
'Andrew, Rhiann E.'
'Chaplin, Adrian B.'

_publ_section_title
;
 Synthesis and reactivity of NHC-based rhodium macrocycles.
;
_journal_issue 1
_journal_name_full 'Inorganic chemistry'
_journal_page_first 312
_journal_page_last 322
_journal_paper_doi 10.1021/ic5024828
_journal_volume 54
_journal_year 2015
_chemical_formula_moiety 'C25 H34 I N5 O Rh, C32 H12 B F24'
_chemical_formula_sum 'C57 H46 B F24 I N5 O Rh'
_chemical_formula_weight 1513.61
_chemical_melting_point ?
_space_group_crystal_system monoclinic
_space_group_IT_number 14
_space_group_name_Hall '-P 2ybc'
_space_group_name_H-M_alt 'P 1 21/c 1'
_atom_sites_solution_hydrogens geom
_atom_sites_solution_primary direct
_atom_sites_solution_secondary difmap
_audit_creation_date 2014-05-08
_audit_creation_method
;
Olex2 1.2
(compiled 2014.03.20 svn.r2918 for OlexSys, GUI svn.r4816)
;
_cell_angle_alpha 90
_cell_angle_beta 94.4576(10)
_cell_angle_gamma 90
_cell_formula_units_Z 4
_cell_length_a 14.26866(15)
_cell_length_b 17.1057(2)
_cell_length_c 24.6768(3)
_cell_measurement_reflns_used 30344
_cell_measurement_temperature 150(2)
_cell_measurement_theta_max 31.4720
_cell_measurement_theta_min 3.1000
_cell_volume 6004.78(12)
_computing_cell_refinement
;
CrysAlisPro, Agilent Technologies,
Version 1.171.36.28 (release 01-02-2013 CrysAlis171 .NET)
(compiled Feb  1 2013,16:14:44)
;
_computing_data_collection
;
CrysAlisPro, Agilent Technologies,
Version 1.171.36.28 (release 01-02-2013 CrysAlis171 .NET)
(compiled Feb  1 2013,16:14:44)
;
_computing_data_reduction
;
CrysAlisPro, Agilent Technologies,
Version 1.171.36.28 (release 01-02-2013 CrysAlis171 .NET)
(compiled Feb  1 2013,16:14:44)
;
_computing_molecular_graphics 'Olex2 (Dolomanov et al., 2009)'
_computing_publication_material 'Olex2 (Dolomanov et al., 2009)'
_computing_structure_refinement 'ShelXL (Sheldrick, 2008)'
_computing_structure_solution 'ShelXS (Sheldrick, 2008)'
_diffrn_ambient_temperature 150(2)
_diffrn_detector_area_resol_mean 10.2833
_diffrn_measured_fraction_theta_full 0.998
_diffrn_measured_fraction_theta_max 0.998
_diffrn_measurement_device_type 'Oxford Diffraction: Xcalibur, Ruby, Gemini'
_diffrn_measurement_method '\w scans'
_diffrn_orient_matrix_UB_11 -0.0298738000
_diffrn_orient_matrix_UB_12 0.0302426000
_diffrn_orient_matrix_UB_13 0.0081391000
_diffrn_orient_matrix_UB_21 -0.0219245000
_diffrn_orient_matrix_UB_22 0.0018325000
_diffrn_orient_matrix_UB_23 -0.0267691000
_diffrn_orient_matrix_UB_31 -0.0333501000
_diffrn_orient_matrix_UB_32 -0.0283169000
_diffrn_orient_matrix_UB_33 0.0069599000
_diffrn_radiation_monochromator graphite
_diffrn_radiation_type MoK\a
_diffrn_radiation_wavelength 0.71073
_diffrn_reflns_av_R_equivalents 0.0348
_diffrn_reflns_av_unetI/netI 0.0245
_diffrn_reflns_Laue_measured_fraction_full 0.998
_diffrn_reflns_Laue_measured_fraction_max 0.998
_diffrn_reflns_limit_h_max 17
_diffrn_reflns_limit_h_min -17
_diffrn_reflns_limit_k_max 21
_diffrn_reflns_limit_k_min -21
_diffrn_reflns_limit_l_max 30
_diffrn_reflns_limit_l_min -30
_diffrn_reflns_number 70014
_diffrn_reflns_point_group_measured_fraction_full 0.998
_diffrn_reflns_point_group_measured_fraction_max 0.998
_diffrn_reflns_theta_full 26.373
_diffrn_reflns_theta_max 26.373
_diffrn_reflns_theta_min 3.102
_diffrn_source 'Enhance (Mo) X-ray Source'
_exptl_absorpt_coefficient_mu 0.918
_exptl_absorpt_correction_T_max 0.950
_exptl_absorpt_correction_T_min 0.705
_exptl_absorpt_correction_type analytical
_exptl_absorpt_process_details
;
CrysAlisPro, Agilent Technologies,
Version 1.171.36.28 (release 01-02-2013 CrysAlis171 .NET)
(compiled Feb  1 2013,16:14:44)
Analytical numeric absorption correction using a multifaceted crystal
			model based on expressions derived by R.C. Clark & J.S. Reid.
(Clark, R. C. & Reid, J. S. (1995). Acta Cryst. A51, 887-897)
;
_exptl_crystal_colour 'pale yellow'
_exptl_crystal_density_diffrn 1.674
_exptl_crystal_density_meas ?
_exptl_crystal_description plate
_exptl_crystal_F_000 3000
_exptl_crystal_recrystallization_method 'Crystals grown from CH2Cl2-pentane at 298 K'
_exptl_crystal_size_max 0.4746
_exptl_crystal_size_mid 0.3171
_exptl_crystal_size_min 0.0566
_refine_diff_density_max 2.619
_refine_diff_density_min -0.960
_refine_diff_density_rms 0.090
_refine_ls_extinction_method none
_refine_ls_goodness_of_fit_ref 1.053
_refine_ls_hydrogen_treatment constr
_refine_ls_matrix_type full
_refine_ls_number_parameters 909
_refine_ls_number_reflns 12268
_refine_ls_number_restraints 885
_refine_ls_restrained_S_all 1.184
_refine_ls_R_factor_all 0.0519
_refine_ls_R_factor_gt 0.0446
_refine_ls_shift/su_max 0.002
_refine_ls_shift/su_mean 0.000
_refine_ls_structure_factor_coef Fsqd
_refine_ls_weighting_details 'w=1/[\s^2^(Fo^2^)+(0.0531P)^2^+15.1550P] where P=(Fo^2^+2Fc^2^)/3'
_refine_ls_weighting_scheme calc
_refine_ls_wR_factor_gt 0.1101
_refine_ls_wR_factor_ref 0.1141
_reflns_Friedel_coverage 0.000
_reflns_number_gt 10853
_reflns_number_total 12268
_reflns_threshold_expression 'I > 2\s(I)'
_cod_data_source_file ic5024828_si_002.cif
_cod_data_source_block 3b-0067abc14
_cod_depositor_comments
;
The following automatic conversions were performed:

data item '_chemical_melting_point' value 'not measured' was changed
to '?' -- the value is undefined or not given.

data item '_exptl_crystal_density_meas' value 'not measured' was
changed to '?' -- the value is perceived as not measured.

Automatic conversion script
Id: cif_fix_values 6909 2019-04-08 15:41:33Z antanas 
;
_cod_original_cell_volume 6004.79(12)
_cod_database_code 4350708
_shelxl_version_number 2013-4
_shelx_space_group_comment
;
The symmetry employed for this shelxl refinement is uniquely defined
by the following loop, which should always be used as a source of
symmetry information in preference to the above space-group names.
They are only intended as comments.
;
_olex2_refinement_description
;
1. Fixed Uiso
 At 1.2 times of:
  All C(H) groups, All C(H,H) groups, All C(H,H,H,H) groups
 At 1.5 times of:
  All C(H,H,H) groups
2. Restrained distances
 C207-F1 \\sim C207-F2 \\sim C207-F3 \\sim C207-F1A \\sim C207-F2A \\sim
C207-F3A
 with sigma of 0.01
 F1-F2 \\sim F2-F3 \\sim F3-F1 \\sim F1A-F2A \\sim F2A-F3A \\sim F3A-F1A
 with sigma of 0.01
 C203-F1 \\sim C203-F2 \\sim C203-F3 \\sim C203-F1A \\sim C203-F2A \\sim
C203-F3A
 with sigma of 0.01
 C216-F10A \\sim C216-F11A \\sim C216-F12A \\sim C216-F10 \\sim C216-F11 \\sim
C216-F12
 with sigma of 0.01
 F10A-F11A \\sim F11A-F12A \\sim F12A-F10A \\sim F10-F11 \\sim F11-F12 \\sim
F12-F10
 with sigma of 0.01
 C213-F10A \\sim C213-F11A \\sim C213-F12A \\sim C213-F10 \\sim C213-F11 \\sim
C213-F12
 with sigma of 0.01
 C231-F19 \\sim C231-F20 \\sim C231-F21 \\sim C231-F19A \\sim C231-F20A \\sim
C231-F21A
 with sigma of 0.01
 F19-F20 \\sim F20-F21 \\sim F21-F19 \\sim F19A-F20A \\sim F20A-F21A \\sim
F21A-F19A
 with sigma of 0.01
 C227-F19 \\sim C227-F20 \\sim C227-F21 \\sim C227-F19A \\sim C227-F20A \\sim
C227-F21A
 with sigma of 0.01
 C208-F4 \\sim C208-F5 \\sim C208-F6 \\sim C208-F4A \\sim C208-F5A \\sim
C208-F6A
 with sigma of 0.01
 F4-F5 \\sim F5-F6 \\sim F6-F4 \\sim F4A-F5A \\sim F5A-F6A \\sim F6A-F4A
 with sigma of 0.01
 C205-F4 \\sim C205-F5 \\sim C205-F6 \\sim C205-F4A \\sim C205-F5A \\sim
C205-F6A
 with sigma of 0.01
 C223-F13 \\sim C223-F14 \\sim C223-F15 \\sim C223-F13A \\sim C223-F14A \\sim
C223-F15A
 with sigma of 0.01
 F13-F14 \\sim F14-F15 \\sim F15-F13 \\sim F13A-F14A \\sim F14A-F15A \\sim
F15A-F13A
 with sigma of 0.01
 C219-F13 \\sim C219-F14 \\sim C219-F15 \\sim C219-F13A \\sim C219-F14A \\sim
C219-F15A
 with sigma of 0.01
 C232-F22 \\sim C232-F23 \\sim C232-F24 \\sim C232-F22A \\sim C232-F23A \\sim
C232-F24A
 with sigma of 0.01
 F22-F23 \\sim F23-F24 \\sim F24-F22 \\sim F22A-F23A \\sim F23A-F24A \\sim
F24A-F22A
 with sigma of 0.01
 C229-F22 \\sim C229-F23 \\sim C229-F24 \\sim C229-F22A \\sim C229-F23A \\sim
C229-F24A
 with sigma of 0.01
 C35-C34 \\sim C35-C34A \\sim C34-C33 \\sim C34A-C33A \\sim C33-C32 \\sim
C33A-C32A \\sim C32-C31 ~
 C32A-C31A \\sim C31-C30 \\sim C31A-C30
 with sigma of 0.01
3. Uiso/Uaniso restraints and constraints
F1 \\sim F1A \\sim F2 \\sim F2A \\sim F3 \\sim F3A \\sim F4 \\sim F4A \\sim F5
\\sim F5A \\sim F6 \\sim F6A \\sim F7 \\sim F8 \\sim F9 \\sim F10 \\sim F10A
\\sim F11 \\sim F11A \\sim F12 \\sim F12A \\sim F13 \\sim F13A \\sim F14 \\sim
F14A \\sim F15 \\sim F15A \\sim F16 \\sim F17 \\sim F18 \\sim F19 \\sim F19A
\\sim F20 \\sim F20A \\sim F21 \\sim F21A \\sim F22 \\sim F22A \\sim F23 \\sim
F23A \\sim F24 \\sim F24A \\sim C31 \\sim C31A \\sim C32 \\sim C32A \\sim C33
\\sim C33A \\sim C34 \\sim C34A: within 1.7A with sigma of 0.01 and sigma for
terminal atoms of 0.02
Uanis(F1) \\sim Ueq, Uanis(F1A) \\sim Ueq, Uanis(F2) \\sim Ueq, Uanis(F2A)
\\sim Ueq, Uanis(F3) \\sim Ueq, Uanis(F3A) \\sim Ueq, Uanis(F4) \\sim Ueq,
Uanis(F4A) \\sim Ueq, Uanis(F5) \\sim Ueq, Uanis(F5A) \\sim Ueq, Uanis(F6)
\\sim Ueq, Uanis(F6A) \\sim Ueq, Uanis(F7) \\sim Ueq, Uanis(F8) \\sim Ueq,
Uanis(F9) \\sim Ueq, Uanis(F10) \\sim Ueq, Uanis(F10A) \\sim Ueq, Uanis(F11)
\\sim Ueq, Uanis(F11A) \\sim Ueq, Uanis(F12) \\sim Ueq, Uanis(F12A) \\sim Ueq,
Uanis(F13) \\sim Ueq, Uanis(F13A) \\sim Ueq, Uanis(F14) \\sim Ueq, Uanis(F14A)
\\sim Ueq, Uanis(F15) \\sim Ueq, Uanis(F15A) \\sim Ueq, Uanis(F16) \\sim Ueq,
Uanis(F17) \\sim Ueq, Uanis(F18) \\sim Ueq, Uanis(F19) \\sim Ueq, Uanis(F19A)
\\sim Ueq, Uanis(F20) \\sim Ueq, Uanis(F20A) \\sim Ueq, Uanis(F21) \\sim Ueq,
Uanis(F21A) \\sim Ueq, Uanis(F22) \\sim Ueq, Uanis(F22A) \\sim Ueq, Uanis(F23)
\\sim Ueq, Uanis(F23A) \\sim Ueq, Uanis(F24) \\sim Ueq, Uanis(F24A) \\sim Ueq,
Uanis(C31) \\sim Ueq, Uanis(C31A) \\sim Ueq, Uanis(C32) \\sim Ueq, Uanis(C32A)
\\sim Ueq, Uanis(C33) \\sim Ueq, Uanis(C33A) \\sim Ueq, Uanis(C34) \\sim Ueq,
Uanis(C34A) \\sim Ueq: with sigma of 0.01 and sigma for terminal atoms of 0.02
Uanis(C4) = Uanis(Rh1)
Uanis(C32) = Uanis(C32A)
Uanis(C33) = Uanis(C33A)
Uanis(C31) = Uanis(C31A)
Uanis(C34) = Uanis(C34A)
Uanis(F5) = Uanis(F6A)
Uanis(F6) = Uanis(F4A)
Uanis(F5A) = Uanis(F4)
Uanis(F14A) = Uanis(F13)
Uanis(F14) = Uanis(F15A)
Uanis(F13A) = Uanis(F15)
Uanis(F12) = Uanis(F10A)
Uanis(F11A) = Uanis(F10)
Uanis(F11) = Uanis(F12A)
Uanis(F1) = Uanis(F3)
Uanis(F1) = Uanis(F2A)
Uanis(F3A) = Uanis(F2)
Uanis(F1A) = Uanis(F3)
4. Others
 Sof(F19A)=Sof(F20A)=Sof(F21A)=1-FVAR(1)
 Sof(F19)=Sof(F20)=Sof(F21)=FVAR(1)
 Sof(F1A)=Sof(F2A)=Sof(F3A)=1-FVAR(2)
 Sof(F1)=Sof(F2)=Sof(F3)=FVAR(2)
 Sof(F10A)=Sof(F11A)=Sof(F12A)=1-FVAR(3)
 Sof(F10)=Sof(F11)=Sof(F12)=FVAR(3)
 Sof(F4A)=Sof(F5A)=Sof(F6A)=1-FVAR(4)
 Sof(F4)=Sof(F5)=Sof(F6)=FVAR(4)
 Sof(F13A)=Sof(F14A)=Sof(F15A)=1-FVAR(5)
 Sof(F13)=Sof(F14)=Sof(F15)=FVAR(5)
 Sof(H30C)=Sof(H30D)=Sof(C31A)=Sof(H31C)=Sof(H31D)=Sof(C32A)=Sof(H32C)=
 Sof(H32D)=Sof(C33A)=Sof(H33C)=Sof(H33D)=Sof(C34A)=Sof(H34C)=Sof(H34D)=
 Sof(H35C)=Sof(H35D)=1-FVAR(6)
 Sof(H30A)=Sof(H30B)=Sof(C31)=Sof(H31A)=Sof(H31B)=Sof(C32)=Sof(H32A)=Sof(H32B)=
 Sof(C33)=Sof(H33A)=Sof(H33B)=Sof(C34)=Sof(H34A)=Sof(H34B)=Sof(H35A)=Sof(H35B)=
 FVAR(6)
 Sof(F22A)=Sof(F23A)=Sof(F24A)=1-FVAR(7)
 Sof(F22)=Sof(F23)=Sof(F24)=FVAR(7)
5.a Secondary CH2 refined with riding coordinates:
 C26(H26A,H26B), C27(H27A,H27B), C28(H28A,H28B), C29(H29A,H29B), C30(H30A,
 H30B), C30(H30C,H30D), C31(H31A,H31B), C31A(H31C,H31D), C32(H32A,H32B),
 C32A(H32C,H32D), C33(H33A,H33B), C33A(H33C,H33D), C34(H34A,H34B), C34A(H34C,
 H34D), C35(H35A,H35B), C35(H35C,H35D), C36(H36A,H36B), C37(H37A,H37B)
5.b Aromatic/amide H refined with riding coordinates:
 C12(H12), C13(H13), C14(H14), C19(H19), C20(H20), C24(H24), C25(H25),
 C202(H202), C204(H204), C206(H206), C210(H210), C212(H212), C214(H214),
 C218(H218), C220(H220), C222(H222), C226(H226), C228(H228), C230(H230)
5.c Idealised Me refined as rotating group:
 C4(H4A,H4B,H4C)
;

loop_
_space_group_symop_operation_xyz
'x, y, z'
'-x, y+1/2, -z+1/2'
'-x, -y, -z'
'x, -y-1/2, z-1/2'

loop_
_atom_site_label
_atom_site_type_symbol
_atom_site_fract_x
_atom_site_fract_y
_atom_site_fract_z
_atom_site_U_iso_or_equiv
_atom_site_adp_type
_atom_site_occupancy
_atom_site_site_symmetry_order
_atom_site_calc_flag
_atom_site_refinement_flags_posn
_atom_site_refinement_flags_adp
_atom_site_refinement_flags_occupancy
_atom_site_disorder_assembly
_atom_site_disorder_group
I5 I -0.03398(2) 0.81103(2) 0.40613(2) 0.03330(8) Uani 1 1 d . . . . .
Rh1 Rh 0.08656(2) 0.76919(2) 0.49391(2) 0.02141(8) Uani 1 1 d . . . . .
O3 O 0.0153(2) 0.60552(17) 0.50210(15) 0.0502(8) Uani 1 1 d . . . . .
N10 N 0.14233(19) 0.87679(17) 0.49474(11) 0.0227(6) Uani 1 1 d . . . . .
N16 N 0.2380(2) 0.82508(18) 0.43533(12) 0.0274(6) Uani 1 1 d . . . . .
N18 N 0.2235(2) 0.70689(19) 0.40663(13) 0.0303(7) Uani 1 1 d . . . . .
N21 N 0.03381(19) 0.90274(19) 0.55406(12) 0.0265(6) Uani 1 1 d . . . . .
N23 N -0.0643(2) 0.81623(19) 0.57733(12) 0.0288(7) Uani 1 1 d . . . . .
C2 C 0.0408(3) 0.6672(2) 0.49814(17) 0.0332(8) Uani 1 1 d . . . . .
C4 C 0.1882(2) 0.7378(2) 0.56744(13) 0.02141(8) Uani 1 1 d . . . . .
H4A H 0.2332 0.7806 0.5746 0.032 Uiso 1 1 calc GR . . . .
H4B H 0.2222 0.6899 0.5597 0.032 Uiso 1 1 calc GR . . . .
H4C H 0.1526 0.7297 0.5994 0.032 Uiso 1 1 calc GR . . . .
C11 C 0.2148(2) 0.8918(2) 0.46461(14) 0.0261(7) Uani 1 1 d . . . . .
C12 C 0.2567(3) 0.9641(2) 0.46470(16) 0.0326(8) Uani 1 1 d . . . . .
H12 H 0.3076 0.9747 0.4431 0.039 Uiso 1 1 calc R . . . .
C13 C 0.2214(3) 1.0209(2) 0.49778(17) 0.0351(9) Uani 1 1 d . . . . .
H13 H 0.2493 1.0714 0.4990 0.042 Uiso 1 1 calc R . . . .
C14 C 0.1466(3) 1.0063(2) 0.52911(15) 0.0303(8) Uani 1 1 d . . . . .
H14 H 0.1225 1.0455 0.5514 0.036 Uiso 1 1 calc R . . . .
C15 C 0.1089(2) 0.9319(2) 0.52628(14) 0.0255(7) Uani 1 1 d . . . . .
C17 C 0.1889(2) 0.7568(2) 0.44120(14) 0.0252(7) Uani 1 1 d . . . . .
C19 C 0.2933(3) 0.7428(3) 0.37851(18) 0.0402(10) Uani 1 1 d . . . . .
H19 H 0.3278 0.7189 0.3516 0.048 Uiso 1 1 calc R . . . .
C20 C 0.3030(3) 0.8166(2) 0.39612(17) 0.0375(9) Uani 1 1 d . . . . .
H20 H 0.3450 0.8551 0.3845 0.045 Uiso 1 1 calc R . . . .
C22 C 0.0072(2) 0.8261(2) 0.54605(14) 0.0257(7) Uani 1 1 d . . . . .
C24 C -0.0824(3) 0.8856(3) 0.60481(15) 0.0355(9) Uani 1 1 d . . . . .
H24 H -0.1298 0.8927 0.6294 0.043 Uiso 1 1 calc R . . . .
C25 C -0.0222(3) 0.9395(3) 0.59069(15) 0.0337(9) Uani 1 1 d . . . . .
H25 H -0.0179 0.9922 0.6029 0.040 Uiso 1 1 calc R . . . .
C26 C 0.1909(3) 0.6263(2) 0.39681(17) 0.0362(9) Uani 1 1 d . . . . .
H26A H 0.1573 0.6083 0.4281 0.043 Uiso 1 1 calc R . . . .
H26B H 0.2459 0.5918 0.3937 0.043 Uiso 1 1 calc R . . . .
C27 C 0.1264(4) 0.6202(3) 0.34560(19) 0.0504(11) Uani 1 1 d . . . . .
H27A H 0.1615 0.6350 0.3141 0.061 Uiso 1 1 calc R . . . .
H27B H 0.0739 0.6576 0.3477 0.061 Uiso 1 1 calc R . . . .
C28 C 0.0871(4) 0.5389(3) 0.3369(3) 0.0665(15) Uani 1 1 d . . . . .
H28A H 0.1392 0.5010 0.3433 0.080 Uiso 1 1 calc R . . . .
H28B H 0.0628 0.5339 0.2984 0.080 Uiso 1 1 calc R . . . .
C29 C 0.0086(4) 0.5158(3) 0.3726(3) 0.0638(14) Uani 1 1 d . . . . .
H29A H 0.0316 0.5234 0.4111 0.077 Uiso 1 1 calc R . . . .
H29B H -0.0045 0.4593 0.3672 0.077 Uiso 1 1 calc R . . . .
C30 C -0.0837(5) 0.5608(4) 0.3619(3) 0.0736(17) Uani 1 1 d . . . . .
H30A H -0.0941 0.5699 0.3222 0.088 Uiso 0.798(7) 1 calc R . P A 1
H30B H -0.0760 0.6127 0.3795 0.088 Uiso 0.798(7) 1 calc R . P A 1
H30C H -0.1082 0.5562 0.3234 0.088 Uiso 0.202(7) 1 calc R . P A 2
H30D H -0.0754 0.6168 0.3712 0.088 Uiso 0.202(7) 1 calc R . P A 2
C31 C -0.1728(5) 0.5223(5) 0.3814(3) 0.0697(18) Uani 0.798(7) 1 d . U P A 1
H31A H -0.2286 0.5483 0.3631 0.084 Uiso 0.798(7) 1 calc R . P A 1
H31B H -0.1742 0.4668 0.3700 0.084 Uiso 0.798(7) 1 calc R . P A 1
C31A C -0.1489(15) 0.5204(17) 0.3997(12) 0.0697(18) Uani 0.202(7) 1 d . U P A 2
H31C H -0.1631 0.4665 0.3869 0.084 Uiso 0.202(7) 1 calc R . P A 2
H31D H -0.1184 0.5177 0.4371 0.084 Uiso 0.202(7) 1 calc R . P A 2
C32 C -0.1801(5) 0.5259(4) 0.4425(3) 0.0615(15) Uani 0.798(7) 1 d . U P A 1
H32A H -0.2228 0.4837 0.4529 0.074 Uiso 0.798(7) 1 calc R . P A 1
H32B H -0.1173 0.5154 0.4610 0.074 Uiso 0.798(7) 1 calc R . P A 1
C32A C -0.2394(16) 0.5683(14) 0.3990(11) 0.0615(15) Uani 0.202(7) 1 d . U P A 2
H32C H -0.2920 0.5323 0.4048 0.074 Uiso 0.202(7) 1 calc R . P A 2
H32D H -0.2516 0.5916 0.3624 0.074 Uiso 0.202(7) 1 calc R . P A 2
C33 C -0.2158(4) 0.6032(4) 0.4633(3) 0.0543(14) Uani 0.798(7) 1 d . U P A 1
H33A H -0.2772 0.6155 0.4438 0.065 Uiso 0.798(7) 1 calc R . P A 1
H33B H -0.1711 0.6452 0.4554 0.065 Uiso 0.798(7) 1 calc R . P A 1
C33A C -0.2399(18) 0.6339(14) 0.4411(8) 0.0543(14) Uani 0.202(7) 1 d . U P A 2
H33C H -0.2946 0.6677 0.4303 0.065 Uiso 0.202(7) 1 calc R . P A 2
H33D H -0.1830 0.6658 0.4373 0.065 Uiso 0.202(7) 1 calc R . P A 2
C34 C -0.2270(5) 0.6015(3) 0.5241(3) 0.0524(14) Uani 0.798(7) 1 d . U P A 1
H34A H -0.2669 0.5563 0.5323 0.063 Uiso 0.798(7) 1 calc R . P A 1
H34B H -0.1645 0.5936 0.5437 0.063 Uiso 0.798(7) 1 calc R . P A 1
C34A C -0.243(2) 0.6166(12) 0.5019(7) 0.0524(14) Uani 0.202(7) 1 d . U P A 2
H34C H -0.1802 0.5971 0.5145 0.063 Uiso 0.202(7) 1 calc R . P A 2
H34D H -0.2868 0.5718 0.5042 0.063 Uiso 0.202(7) 1 calc R . P A 2
C35 C -0.2706(3) 0.6755(3) 0.5451(2) 0.0551(13) Uani 1 1 d . . . . .
H35A H -0.2853 0.6664 0.5832 0.066 Uiso 0.798(7) 1 calc R . P A 1
H35B H -0.3308 0.6851 0.5234 0.066 Uiso 0.798(7) 1 calc R . P A 1
H35C H -0.3378 0.6895 0.5384 0.066 Uiso 0.202(7) 1 calc R . P A 2
H35D H -0.2615 0.6513 0.5816 0.066 Uiso 0.202(7) 1 calc R . P A 2
C36 C -0.2104(3) 0.7494(3) 0.5435(2) 0.0436(10) Uani 1 1 d . . . . .
H36A H -0.1952 0.7590 0.5056 0.052 Uiso 1 1 calc R . . . .
H36B H -0.2471 0.7946 0.5552 0.052 Uiso 1 1 calc R . . . .
C37 C -0.1195(3) 0.7438(2) 0.57965(16) 0.0344(9) Uani 1 1 d . . . . .
H37A H -0.1341 0.7340 0.6176 0.041 Uiso 1 1 calc R . . . .
H37B H -0.0818 0.6992 0.5677 0.041 Uiso 1 1 calc R . . . .
F1 F 0.8544(3) 0.0538(2) 0.3398(2) 0.0589(8) Uani 0.643(4) 1 d . U P B 1
F1A F 0.7956(6) 0.0063(5) 0.3630(2) 0.0589(8) Uani 0.357(4) 1 d . U P B 2
F2 F 0.7559(3) -0.0340(3) 0.35406(15) 0.0567(10) Uani 0.643(4) 1 d . U P B 1
F2A F 0.8263(6) -0.0590(4) 0.2914(4) 0.0589(8) Uani 0.357(4) 1 d . U P B 2
F3 F 0.8424(4) -0.0479(3) 0.2881(2) 0.0589(8) Uani 0.643(4) 1 d . U P B 1
F3A F 0.8811(4) 0.0555(4) 0.3062(3) 0.0567(10) Uani 0.357(4) 1 d . U P B 2
F4 F 0.5897(3) -0.0623(2) 0.14421(16) 0.0737(13) Uani 0.838(4) 1 d . U P C 1
F4A F 0.5175(13) -0.0558(7) 0.1631(5) 0.0744(13) Uani 0.162(4) 1 d . U P C 2
F5 F 0.4678(2) 0.0006(2) 0.15820(14) 0.0588(10) Uani 0.838(4) 1 d . U P C 1
F5A F 0.4993(11) 0.0542(7) 0.1256(6) 0.0737(13) Uani 0.162(4) 1 d . U P C 2
F6 F 0.5664(3) 0.0499(2) 0.10916(11) 0.0744(13) Uani 0.838(4) 1 d . U P C 1
F6A F 0.6226(7) -0.0097(11) 0.1173(5) 0.0588(10) Uani 0.162(4) 1 d . U P C 2
F7 F 0.94620(19) 0.2612(2) 0.24320(19) 0.0881(13) Uani 1 1 d . U . . .
F8 F 0.9564(2) 0.3135(2) 0.32134(15) 0.0771(10) Uani 1 1 d . U . . .
F9 F 0.98718(19) 0.3797(2) 0.25290(17) 0.0783(10) Uani 1 1 d . U . . .
F10 F 0.7128(4) 0.5398(2) 0.17081(15) 0.0718(12) Uani 0.827(5) 1 d . U P D 1
F10A F 0.7526(8) 0.5609(7) 0.2019(10) 0.0909(16) Uani 0.173(5) 1 d . U P D 2
F11 F 0.7061(5) 0.57781(19) 0.25185(18) 0.0950(16) Uani 0.827(5) 1 d . U P D 1
F11A F 0.6356(15) 0.5642(7) 0.2493(6) 0.0718(12) Uani 0.173(5) 1 d . U P D 2
F12 F 0.5863(3) 0.5316(2) 0.2101(2) 0.0909(16) Uani 0.827(5) 1 d . U P D 1
F12A F 0.6227(15) 0.5137(7) 0.1708(6) 0.0950(16) Uani 0.173(5) 1 d . U P D 2
F13 F 0.30459(19) 0.3266(3) 0.08160(11) 0.0620(11) Uani 0.891(5) 1 d . U P E 1
F13A F 0.3291(17) 0.3775(14) 0.0934(6) 0.0810(14) Uani 0.109(5) 1 d . U P E 2
F14 F 0.4333(3) 0.3866(3) 0.10053(14) 0.0885(15) Uani 0.891(5) 1 d . U P E 1
F14A F 0.4707(8) 0.3423(18) 0.0922(6) 0.0620(11) Uani 0.109(5) 1 d . U P E 2
F15 F 0.4339(3) 0.2672(3) 0.07919(12) 0.0810(14) Uani 0.891(5) 1 d . U P E 1
F15A F 0.362(2) 0.2607(9) 0.0745(4) 0.0885(15) Uani 0.109(5) 1 d . U P E 2
F16 F 0.14847(19) 0.2430(3) 0.23996(13) 0.0871(13) Uani 1 1 d . U . . .
F17 F 0.19865(19) 0.32920(15) 0.29752(12) 0.0549(8) Uani 1 1 d . U . . .
F18 F 0.22877(17) 0.20997(14) 0.31302(12) 0.0488(7) Uani 1 1 d . U . . .
F19 F 0.6016(3) 0.44572(15) 0.44425(12) 0.0553(10) Uani 0.870(5) 1 d . U P F 1
F19A F 0.5271(12) 0.4405(6) 0.4571(7) 0.065(5) Uani 0.130(5) 1 d . U P F 2
F20 F 0.6427(3) 0.37377(19) 0.51189(13) 0.0646(13) Uani 0.870(5) 1 d . U P F 1
F20A F 0.6695(7) 0.4084(9) 0.4706(7) 0.066(5) Uani 0.130(5) 1 d . U P F 2
F21 F 0.4998(2) 0.4022(2) 0.49220(17) 0.0721(13) Uani 0.870(5) 1 d . U P F 1
F21A F 0.5712(14) 0.3671(7) 0.5230(3) 0.050(5) Uani 0.130(5) 1 d . U P F 2
F22 F 0.5304(7) 0.0957(5) 0.5049(2) 0.046(2) Uani 0.52(2) 1 d . U P G 1
F22A F 0.5480(6) 0.0773(7) 0.4942(4) 0.059(3) Uani 0.48(2) 1 d . U P G 2
F23 F 0.4024(4) 0.0982(7) 0.4552(6) 0.071(3) Uani 0.52(2) 1 d . U P G 1
F23A F 0.4089(5) 0.1154(5) 0.4745(4) 0.041(2) Uani 0.48(2) 1 d . U P G 2
F24 F 0.5228(13) 0.0391(3) 0.4291(4) 0.080(4) Uani 0.52(2) 1 d . U P G 1
F24A F 0.4744(10) 0.0454(4) 0.4186(3) 0.062(3) Uani 0.48(2) 1 d . U P G 2
C201 C 0.6169(2) 0.15969(18) 0.26345(12) 0.0177(6) Uani 1 1 d . . . . .
C202 C 0.6893(2) 0.11924(19) 0.29321(13) 0.0224(7) Uani 1 1 d . . . . .
H202 H 0.7180 0.1426 0.3253 0.027 Uiso 1 1 calc R . . . .
C203 C 0.7206(3) 0.04640(19) 0.27758(14) 0.0270(7) Uani 1 1 d . . . . .
C204 C 0.6805(3) 0.0091(2) 0.23183(15) 0.0285(8) Uani 1 1 d . . . . .
H204 H 0.7021 -0.0407 0.2211 0.034 Uiso 1 1 calc R . . . .
C205 C 0.6081(2) 0.04668(19) 0.20235(14) 0.0246(7) Uani 1 1 d . . . . .
C206 C 0.5774(2) 0.12044(19) 0.21762(13) 0.0197(6) Uani 1 1 d . . . . .
H206 H 0.5277 0.1448 0.1960 0.024 Uiso 1 1 calc R . . . .
C207 C 0.7978(3) 0.0083(2) 0.31131(16) 0.0489(12) Uani 1 1 d . . . . .
C208 C 0.5601(2) 0.00895(19) 0.15307(15) 0.0335(8) Uani 1 1 d . . . . .
C209 C 0.6636(2) 0.31191(18) 0.26800(13) 0.0183(6) Uani 1 1 d . . . . .
C210 C 0.7597(2) 0.2953(2) 0.27315(14) 0.0238(7) Uani 1 1 d . . . . .
H210 H 0.7796 0.2448 0.2852 0.029 Uiso 1 1 calc R . . . .
C211 C 0.8274(2) 0.3497(2) 0.26140(16) 0.0309(8) Uani 1 1 d . . . . .
C212 C 0.8024(3) 0.4233(2) 0.24308(17) 0.0349(9) Uani 1 1 d . . . . .
H212 H 0.8486 0.4603 0.2344 0.042 Uiso 1 1 calc R . . . .
C213 C 0.7073(3) 0.4417(2) 0.23771(15) 0.0321(8) Uani 1 1 d . . . . .
C214 C 0.6397(2) 0.38788(19) 0.25012(14) 0.0231(7) Uani 1 1 d . . . . .
H214 H 0.5754 0.4027 0.2465 0.028 Uiso 1 1 calc R . . . .
C215 C 0.9294(3) 0.3262(3) 0.2695(2) 0.0462(11) Uani 1 1 d . . . . .
C216 C 0.6790(3) 0.5209(2) 0.21680(17) 0.0501(12) Uani 1 1 d . . . . .
C217 C 0.4818(2) 0.26736(18) 0.25060(13) 0.0187(6) Uani 1 1 d . . . . .
C218 C 0.4741(2) 0.2878(2) 0.19549(13) 0.0218(7) Uani 1 1 d . . . . .
H218 H 0.5301 0.2948 0.1777 0.026 Uiso 1 1 calc R . . . .
C219 C 0.3883(2) 0.2984(2) 0.16562(14) 0.0244(7) Uani 1 1 d . . . . .
C220 C 0.3045(2) 0.2894(2) 0.19000(14) 0.0244(7) Uani 1 1 d . . . . .
H220 H 0.2455 0.2959 0.1699 0.029 Uiso 1 1 calc R . . . .
C221 C 0.3103(2) 0.27069(19) 0.24469(14) 0.0229(7) Uani 1 1 d . . . . .
C222 C 0.3961(2) 0.26023(18) 0.27436(13) 0.0199(6) Uani 1 1 d . . . . .
H222 H 0.3968 0.2479 0.3119 0.024 Uiso 1 1 calc R . . . .
C223 C 0.3886(2) 0.3198(2) 0.10707(17) 0.0432(11) Uani 1 1 d . . . . .
C224 C 0.2219(3) 0.2627(2) 0.27306(17) 0.0327(8) Uani 1 1 d . . . . .
C225 C 0.5727(2) 0.24593(18) 0.34825(13) 0.0174(6) Uani 1 1 d . . . . .
C226 C 0.5858(2) 0.31171(18) 0.38136(13) 0.0199(6) Uani 1 1 d . . . . .
H226 H 0.6077 0.3587 0.3662 0.024 Uiso 1 1 calc R . . . .
C227 C 0.5679(2) 0.31044(19) 0.43595(13) 0.0234(7) Uani 1 1 d . . . . .
C228 C 0.5392(2) 0.2425(2) 0.46036(14) 0.0258(7) Uani 1 1 d . . . . .
H228 H 0.5287 0.2413 0.4979 0.031 Uiso 1 1 calc R . . . .
C229 C 0.5262(2) 0.17636(19) 0.42807(14) 0.0245(7) Uani 1 1 d . . . . .
C230 C 0.5418(2) 0.17800(19) 0.37348(14) 0.0214(7) Uani 1 1 d . . . . .
H230 H 0.5313 0.1319 0.3524 0.026 Uiso 1 1 calc R . . . .
C231 C 0.5804(2) 0.3819(2) 0.47094(14) 0.0322(8) Uani 1 1 d . . . . .
C232 C 0.4929(2) 0.1033(2) 0.45353(13) 0.0342(9) Uani 1 1 d . . . . .
B200 B 0.5840(2) 0.2471(2) 0.28272(14) 0.0168(7) Uani 1 1 d . . . . .

loop_
_atom_site_aniso_label
_atom_site_aniso_U_11
_atom_site_aniso_U_22
_atom_site_aniso_U_33
_atom_site_aniso_U_23
_atom_site_aniso_U_13
_atom_site_aniso_U_12
I5 0.03214(14) 0.03612(14) 0.03020(14) -0.00587(10) -0.00678(10) 0.00646(10)
Rh1 0.01658(13) 0.02778(14) 0.02042(14) 0.00093(10) 0.00506(9) 0.00049(10)
O3 0.0500(19) 0.0318(16) 0.071(2) 0.0079(15) 0.0208(16) -0.0019(14)
N10 0.0179(13) 0.0302(15) 0.0202(14) -0.0032(12) 0.0024(11) -0.0009(11)
N16 0.0226(14) 0.0328(16) 0.0284(16) 0.0008(13) 0.0115(12) 0.0017(12)
N18 0.0307(16) 0.0336(16) 0.0280(16) -0.0002(13) 0.0110(13) 0.0049(13)
N21 0.0191(14) 0.0411(17) 0.0194(14) -0.0062(13) 0.0025(11) 0.0013(12)
N23 0.0189(14) 0.0480(19) 0.0203(15) 0.0003(13) 0.0058(11) 0.0019(13)
C2 0.0289(19) 0.034(2) 0.038(2) 0.0051(17) 0.0117(16) 0.0027(16)
C4 0.01658(13) 0.02778(14) 0.02042(14) 0.00093(10) 0.00506(9) 0.00049(10)
C11 0.0199(16) 0.0350(19) 0.0234(17) -0.0008(15) 0.0028(13) 0.0006(14)
C12 0.0217(17) 0.040(2) 0.037(2) 0.0007(17) 0.0064(15) -0.0052(15)
C13 0.031(2) 0.032(2) 0.042(2) -0.0007(17) -0.0011(16) -0.0074(16)
C14 0.0269(18) 0.036(2) 0.0273(19) -0.0096(16) -0.0034(14) 0.0001(15)
C15 0.0188(16) 0.0385(19) 0.0188(16) -0.0025(15) -0.0018(12) 0.0015(14)
C17 0.0214(16) 0.0306(18) 0.0241(18) 0.0034(14) 0.0053(13) 0.0040(14)
C19 0.038(2) 0.046(2) 0.039(2) -0.0010(19) 0.0225(18) 0.0036(18)
C20 0.033(2) 0.043(2) 0.040(2) 0.0026(18) 0.0213(18) 0.0022(17)
C22 0.0172(15) 0.0390(19) 0.0209(17) 0.0022(15) 0.0010(12) 0.0015(14)
C24 0.0227(18) 0.060(3) 0.0243(19) -0.0048(18) 0.0067(14) 0.0034(17)
C25 0.0248(18) 0.053(2) 0.0233(18) -0.0128(17) 0.0005(14) 0.0078(17)
C26 0.036(2) 0.033(2) 0.040(2) -0.0039(17) 0.0109(17) 0.0062(16)
C27 0.061(3) 0.051(3) 0.040(3) -0.006(2) 0.003(2) -0.006(2)
C28 0.079(4) 0.054(3) 0.067(4) -0.025(3) 0.007(3) -0.002(3)
C29 0.072(4) 0.051(3) 0.068(4) -0.016(3) 0.007(3) -0.013(3)
C30 0.100(5) 0.060(3) 0.061(4) -0.011(3) 0.009(3) -0.012(3)
C31 0.062(3) 0.067(3) 0.078(4) -0.012(3) -0.003(3) -0.011(3)
C31A 0.062(3) 0.067(3) 0.078(4) -0.012(3) -0.003(3) -0.011(3)
C32 0.052(3) 0.058(3) 0.074(3) -0.004(3) 0.003(2) -0.013(2)
C32A 0.052(3) 0.058(3) 0.074(3) -0.004(3) 0.003(2) -0.013(2)
C33 0.043(3) 0.049(3) 0.069(3) 0.006(3) -0.006(2) -0.004(2)
C33A 0.043(3) 0.049(3) 0.069(3) 0.006(3) -0.006(2) -0.004(2)
C34 0.041(3) 0.046(3) 0.069(3) 0.015(3) 0.002(3) -0.007(2)
C34A 0.041(3) 0.046(3) 0.069(3) 0.015(3) 0.002(3) -0.007(2)
C35 0.029(2) 0.061(3) 0.076(4) 0.008(3) 0.008(2) -0.010(2)
C36 0.028(2) 0.048(2) 0.055(3) 0.004(2) 0.0016(19) -0.0016(18)
C37 0.0235(18) 0.049(2) 0.032(2) 0.0095(18) 0.0105(15) -0.0005(16)
F1 0.0580(17) 0.0521(15) 0.0626(17) -0.0101(13) -0.0211(13) 0.0270(13)
F1A 0.0580(17) 0.0521(15) 0.0626(17) -0.0101(13) -0.0211(13) 0.0270(13)
F2 0.067(2) 0.058(2) 0.040(2) 0.0090(18) -0.0243(18) 0.007(2)
F2A 0.0580(17) 0.0521(15) 0.0626(17) -0.0101(13) -0.0211(13) 0.0270(13)
F3 0.0580(17) 0.0521(15) 0.0626(17) -0.0101(13) -0.0211(13) 0.0270(13)
F3A 0.067(2) 0.058(2) 0.040(2) 0.0090(18) -0.0243(18) 0.007(2)
F4 0.093(3) 0.051(2) 0.072(2) -0.0419(19) -0.030(2) 0.0177(19)
F4A 0.123(3) 0.078(2) 0.0194(15) 0.0066(15) -0.0097(17) -0.061(2)
F5 0.0454(18) 0.078(2) 0.052(2) -0.0298(18) -0.0005(14) -0.0242(17)
F5A 0.093(3) 0.051(2) 0.072(2) -0.0419(19) -0.030(2) 0.0177(19)
F6 0.123(3) 0.078(2) 0.0194(15) 0.0066(15) -0.0097(17) -0.061(2)
F6A 0.0454(18) 0.078(2) 0.052(2) -0.0298(18) -0.0005(14) -0.0242(17)
F7 0.0262(14) 0.079(2) 0.160(4) -0.062(2) 0.0140(18) 0.0016(14)
F8 0.0339(15) 0.114(3) 0.081(2) 0.008(2) -0.0106(15) 0.0062(16)
F9 0.0283(14) 0.079(2) 0.130(3) 0.005(2) 0.0186(16) -0.0201(14)
F10 0.114(3) 0.054(2) 0.050(2) 0.0285(18) 0.024(2) 0.006(2)
F10A 0.084(3) 0.050(2) 0.142(4) 0.054(3) 0.029(3) 0.021(2)
F11 0.170(5) 0.0277(17) 0.086(3) 0.0043(18) -0.003(3) 0.004(2)
F11A 0.114(3) 0.054(2) 0.050(2) 0.0285(18) 0.024(2) 0.006(2)
F12 0.084(3) 0.050(2) 0.142(4) 0.054(3) 0.029(3) 0.021(2)
F12A 0.170(5) 0.0277(17) 0.086(3) 0.0043(18) -0.003(3) 0.004(2)
F13 0.0374(16) 0.121(3) 0.0254(14) 0.0178(17) -0.0095(12) 0.0093(17)
F13A 0.080(3) 0.141(4) 0.0242(15) 0.0048(18) 0.0185(16) 0.047(2)
F14 0.102(3) 0.117(3) 0.044(2) 0.047(2) -0.0076(19) -0.045(3)
F14A 0.0374(16) 0.121(3) 0.0254(14) 0.0178(17) -0.0095(12) 0.0093(17)
F15 0.080(3) 0.141(4) 0.0242(15) 0.0048(18) 0.0185(16) 0.047(2)
F15A 0.102(3) 0.117(3) 0.044(2) 0.047(2) -0.0076(19) -0.045(3)
F16 0.0220(13) 0.181(4) 0.060(2) -0.013(2) 0.0109(13) -0.0322(18)
F17 0.0546(16) 0.0412(13) 0.0753(19) 0.0151(13) 0.0458(15) 0.0188(12)
F18 0.0435(14) 0.0375(12) 0.0710(18) 0.0230(12) 0.0396(13) 0.0095(11)
F19 0.102(3) 0.0287(14) 0.0330(16) -0.0061(12) -0.0098(17) -0.0153(16)
F19A 0.078(10) 0.050(9) 0.066(10) -0.028(8) 0.002(9) 0.000(9)
F20 0.093(3) 0.0484(18) 0.045(2) -0.0196(15) -0.0459(19) 0.0204(19)
F20A 0.098(10) 0.049(9) 0.052(9) -0.039(8) 0.010(9) -0.029(8)
F21 0.054(2) 0.067(2) 0.099(3) -0.052(2) 0.028(2) -0.0064(17)
F21A 0.075(10) 0.041(8) 0.035(8) -0.023(7) 0.006(8) -0.011(8)
F22 0.072(5) 0.038(3) 0.031(3) 0.018(3) 0.015(3) 0.006(3)
F22A 0.036(4) 0.060(5) 0.078(6) 0.047(5) -0.007(4) 0.002(4)
F23 0.053(4) 0.057(5) 0.102(7) 0.026(5) -0.006(4) -0.035(3)
F23A 0.030(3) 0.044(4) 0.052(5) -0.002(3) 0.016(3) -0.020(2)
F24 0.166(10) 0.021(3) 0.064(5) 0.008(3) 0.067(6) 0.002(4)
F24A 0.119(8) 0.029(3) 0.041(4) 0.002(3) 0.031(4) -0.023(4)
C201 0.0196(15) 0.0187(15) 0.0152(15) 0.0021(12) 0.0051(12) -0.0026(12)
C202 0.0272(17) 0.0229(16) 0.0167(16) -0.0019(13) -0.0005(13) 0.0002(13)
C203 0.0340(19) 0.0226(16) 0.0238(18) 0.0000(14) -0.0008(14) 0.0053(14)
C204 0.038(2) 0.0216(16) 0.0259(19) -0.0025(14) 0.0011(15) 0.0032(14)
C205 0.0300(18) 0.0231(16) 0.0205(17) -0.0027(13) 0.0019(13) -0.0053(14)
C206 0.0206(15) 0.0216(15) 0.0170(15) 0.0023(12) 0.0011(12) -0.0028(12)
C207 0.063(3) 0.041(2) 0.039(2) -0.011(2) -0.019(2) 0.022(2)
C208 0.042(2) 0.0293(19) 0.029(2) -0.0049(16) -0.0016(16) -0.0069(16)
C209 0.0194(15) 0.0210(15) 0.0149(15) -0.0013(12) 0.0047(12) -0.0010(12)
C210 0.0217(16) 0.0244(16) 0.0252(18) -0.0024(14) 0.0022(13) 0.0000(13)
C211 0.0232(17) 0.0326(19) 0.038(2) -0.0111(16) 0.0083(15) -0.0088(15)
C212 0.032(2) 0.035(2) 0.040(2) -0.0022(17) 0.0127(16) -0.0171(16)
C213 0.042(2) 0.0242(18) 0.031(2) 0.0022(15) 0.0077(16) -0.0062(15)
C214 0.0244(16) 0.0236(16) 0.0219(17) 0.0029(13) 0.0051(13) -0.0007(13)
C215 0.023(2) 0.049(3) 0.067(3) -0.015(2) 0.008(2) -0.0101(18)
C216 0.055(3) 0.032(2) 0.064(3) 0.016(2) 0.007(2) -0.011(2)
C217 0.0188(15) 0.0178(14) 0.0198(16) -0.0013(12) 0.0039(12) -0.0006(12)
C218 0.0166(15) 0.0297(17) 0.0198(16) 0.0046(13) 0.0067(12) 0.0006(13)
C219 0.0201(16) 0.0347(18) 0.0184(17) 0.0040(14) 0.0017(13) 0.0037(14)
C220 0.0157(15) 0.0319(18) 0.0257(18) 0.0036(14) 0.0023(13) 0.0034(13)
C221 0.0184(16) 0.0246(16) 0.0268(18) 0.0012(14) 0.0081(13) 0.0003(13)
C222 0.0223(16) 0.0208(15) 0.0174(16) 0.0024(12) 0.0056(12) 0.0002(12)
C223 0.027(2) 0.075(3) 0.026(2) 0.013(2) -0.0005(16) 0.004(2)
C224 0.0217(17) 0.041(2) 0.037(2) 0.0047(17) 0.0118(15) 0.0031(15)
C225 0.0159(14) 0.0195(15) 0.0166(15) 0.0011(12) 0.0010(11) 0.0010(11)
C226 0.0188(15) 0.0201(15) 0.0205(16) 0.0029(13) 0.0000(12) -0.0016(12)
C227 0.0224(16) 0.0259(17) 0.0217(17) -0.0042(14) 0.0015(13) 0.0021(13)
C228 0.0279(18) 0.0337(18) 0.0166(16) 0.0018(14) 0.0073(13) 0.0043(14)
C229 0.0274(17) 0.0234(16) 0.0238(17) 0.0057(14) 0.0080(14) -0.0002(13)
C230 0.0232(16) 0.0212(16) 0.0201(16) 0.0008(13) 0.0034(13) -0.0009(12)
C231 0.041(2) 0.0322(19) 0.0236(19) -0.0044(16) 0.0025(15) -0.0007(16)
C232 0.046(2) 0.0308(19) 0.027(2) 0.0079(16) 0.0131(17) -0.0029(17)
B200 0.0178(16) 0.0178(16) 0.0149(16) 0.0024(13) 0.0019(13) -0.0012(13)

loop_
_atom_type_symbol
_atom_type_description
_atom_type_scat_dispersion_real
_atom_type_scat_dispersion_imag
_atom_type_scat_source
C C 0.0033 0.0016 'International Tables Vol C Tables 4.2.6.8 and 6.1.1.4'
H H 0.0000 0.0000 'International Tables Vol C Tables 4.2.6.8 and 6.1.1.4'
B B 0.0013 0.0007 'International Tables Vol C Tables 4.2.6.8 and 6.1.1.4'
F F 0.0171 0.0103 'International Tables Vol C Tables 4.2.6.8 and 6.1.1.4'
I I -0.4742 1.8119 'International Tables Vol C Tables 4.2.6.8 and 6.1.1.4'
N N 0.0061 0.0033 'International Tables Vol C Tables 4.2.6.8 and 6.1.1.4'
O O 0.0106 0.0060 'International Tables Vol C Tables 4.2.6.8 and 6.1.1.4'
Rh Rh -1.1178 0.9187 'International Tables Vol C Tables 4.2.6.8 and 6.1.1.4'

loop_
_exptl_crystal_face_index_h
_exptl_crystal_face_index_k
_exptl_crystal_face_index_l
_exptl_crystal_face_perp_dist
_exptl_oxdiff_crystal_face_indexfrac_h
_exptl_oxdiff_crystal_face_indexfrac_k
_exptl_oxdiff_crystal_face_indexfrac_l
_exptl_oxdiff_crystal_face_x
_exptl_oxdiff_crystal_face_y
_exptl_oxdiff_crystal_face_z
-1 -1 0 0.2296 -1.0000 -1.0000 -0.0000 -0.0004 0.0201 0.0617
0 0 1 0.0219 0.0000 0.0000 1.0000 0.0081 -0.0268 0.0070
0 0 -1 0.0348 -0.0000 -0.0000 -1.0000 -0.0081 0.0268 -0.0070
-2 0 1 0.1524 -2.0000 -0.0000 1.0000 0.0679 0.0171 0.0737
-1 1 0 0.1372 -1.0000 1.0000 0.0000 0.0601 0.0238 0.0050
2 0 -1 0.1460 2.0000 0.0000 -1.0000 -0.0679 -0.0171 -0.0737
0 -1 0 0.1937 0.0000 -1.0000 -0.0000 -0.0302 -0.0018 0.0283
1 2 -1 0.2545 1.0000 2.0000 -1.0000 0.0225 0.0085 -0.0969

loop_
_geom_angle_atom_site_label_1
_geom_angle_atom_site_label_2
_geom_angle_atom_site_label_3
_geom_angle
N10 Rh1 I5 89.57(8)
N10 Rh1 C4 88.88(12)
N10 Rh1 C17 78.40(13)
N10 Rh1 C22 78.08(13)
C2 Rh1 I5 94.99(13)
C2 Rh1 N10 175.42(15)
C2 Rh1 C4 86.55(15)
C2 Rh1 C17 102.05(15)
C2 Rh1 C22 101.43(15)
C4 Rh1 I5 178.42(9)
C17 Rh1 I5 87.70(10)
C17 Rh1 C4 92.28(13)
C22 Rh1 I5 91.66(10)
C22 Rh1 C4 87.72(12)
C22 Rh1 C17 156.47(15)
C11 N10 Rh1 119.5(2)
C15 N10 Rh1 119.7(2)
C15 N10 C11 120.8(3)
C17 N16 C11 119.6(3)
C17 N16 C20 110.8(3)
C20 N16 C11 129.4(3)
C17 N18 C19 110.5(3)
C17 N18 C26 125.4(3)
C19 N18 C26 123.9(3)
C22 N21 C15 118.7(3)
C22 N21 C25 110.8(3)
C25 N21 C15 130.5(3)
C22 N23 C24 110.5(3)
C22 N23 C37 124.3(3)
C24 N23 C37 125.1(3)
O3 C2 Rh1 177.8(4)
N10 C11 N16 110.5(3)
N10 C11 C12 121.7(3)
C12 C11 N16 127.8(3)
C11 C12 C13 116.9(3)
C14 C13 C12 122.1(4)
C15 C14 C13 116.8(3)
N10 C15 N21 110.7(3)
N10 C15 C14 121.7(3)
C14 C15 N21 127.6(3)
N16 C17 Rh1 111.9(2)
N18 C17 Rh1 142.8(3)
N18 C17 N16 105.1(3)
C20 C19 N18 108.2(3)
C19 C20 N16 105.3(3)
N21 C22 Rh1 112.8(2)
N23 C22 Rh1 142.6(3)
N23 C22 N21 104.6(3)
C25 C24 N23 108.3(3)
C24 C25 N21 105.7(4)
N18 C26 C27 111.6(4)
C26 C27 C28 112.3(4)
C27 C28 C29 115.9(4)
C28 C29 C30 115.4(5)
C29 C30 C31 116.7(6)
C29 C30 C31A 102.9(10)
C32 C31 C30 114.5(6)
C32A C31A C30 107.7(16)
C33 C32 C31 114.9(6)
C31A C32A C33A 116(2)
C32 C33 C34 112.4(6)
C32A C33A C34A 121.7(19)
C35 C34 C33 113.4(5)
C33A C34A C35 125.5(16)
C34 C35 C36 115.7(4)
C36 C35 C34A 110.5(11)
C37 C36 C35 112.9(4)
N23 C37 C36 111.0(3)
C202 C201 B200 120.7(3)
C206 C201 C202 114.9(3)
C206 C201 B200 124.3(3)
C203 C202 C201 122.5(3)
C202 C203 C207 118.7(3)
C204 C203 C202 121.3(3)
C204 C203 C207 120.0(3)
C205 C204 C203 117.6(3)
C204 C205 C206 121.2(3)
C204 C205 C208 120.4(3)
C206 C205 C208 118.4(3)
C201 C206 C205 122.5(3)
F1 C207 F2 100.5(4)
F1 C207 F3 112.1(4)
F1 C207 C203 116.6(3)
F1A C207 F2A 112.2(5)
F1A C207 F3A 100.7(4)
F1A C207 C203 119.9(4)
F2 C207 C203 107.4(3)
F2A C207 F3A 100.0(5)
F2A C207 C203 114.2(5)
F3 C207 F2 101.3(4)
F3 C207 C203 116.3(4)
F3A C207 C203 106.5(4)
F4 C208 F5 104.3(3)
F4 C208 C205 113.8(3)
F4A C208 F5A 107.6(6)
F4A C208 F6A 105.6(6)
F4A C208 C205 114.0(5)
F5 C208 C205 111.2(3)
F5A C208 F6A 104.3(6)
F5A C208 C205 114.1(5)
F6 C208 F4 108.5(3)
F6 C208 F5 105.6(3)
F6 C208 C205 112.9(3)
F6A C208 C205 110.6(5)
C210 C209 C214 115.4(3)
C210 C209 B200 122.1(3)
C214 C209 B200 122.5(3)
C211 C210 C209 122.6(3)
C210 C211 C215 118.2(4)
C212 C211 C210 121.0(3)
C212 C211 C215 120.7(3)
C211 C212 C213 117.7(3)
C212 C213 C216 118.3(3)
C214 C213 C212 121.4(3)
C214 C213 C216 120.3(3)
C213 C214 C209 121.9(3)
F7 C215 F8 106.6(4)
F7 C215 C211 111.8(4)
F8 C215 C211 112.1(4)
F9 C215 F7 106.9(4)
F9 C215 F8 105.7(4)
F9 C215 C211 113.2(4)
F10 C216 F11 105.9(4)
F10 C216 F12 106.8(4)
F10 C216 C213 114.5(4)
F10A C216 F12A 104.4(6)
F10A C216 C213 111.3(5)
F11 C216 C213 112.3(4)
F11A C216 F10A 107.8(6)
F11A C216 F12A 107.2(6)
F11A C216 C213 115.9(5)
F12 C216 F11 102.3(4)
F12 C216 C213 113.9(3)
F12A C216 C213 109.6(5)
C218 C217 C222 115.0(3)
C218 C217 B200 121.4(3)
C222 C217 B200 123.4(3)
C219 C218 C217 123.1(3)
C218 C219 C223 118.5(3)
C220 C219 C218 120.5(3)
C220 C219 C223 121.0(3)
C221 C220 C219 117.4(3)
C220 C221 C222 121.8(3)
C220 C221 C224 119.3(3)
C222 C221 C224 118.9(3)
C221 C222 C217 122.0(3)
F13 C223 F14 107.2(3)
F13 C223 F15 105.9(3)
F13 C223 C219 114.4(3)
F13A C223 F15A 105.2(6)
F13A C223 C219 112.3(6)
F14 C223 F15 105.2(4)
F14 C223 C219 111.6(3)
F14A C223 F13A 106.2(6)
F14A C223 F15A 106.0(6)
F14A C223 C219 114.4(6)
F15 C223 C219 111.9(3)
F15A C223 C219 112.0(6)
F16 C224 F17 106.5(3)
F16 C224 F18 107.0(3)
F16 C224 C221 113.0(3)
F17 C224 C221 112.4(3)
F18 C224 F17 104.3(3)
F18 C224 C221 113.0(3)
C226 C225 C230 116.1(3)
C226 C225 B200 123.3(3)
C230 C225 B200 120.4(3)
C227 C226 C225 121.9(3)
C226 C227 C231 121.5(3)
C228 C227 C226 121.2(3)
C228 C227 C231 117.3(3)
C227 C228 C229 117.7(3)
C228 C229 C232 118.3(3)
C230 C229 C228 121.2(3)
C230 C229 C232 120.5(3)
C229 C230 C225 121.9(3)
F19 C231 F21 102.5(3)
F19 C231 C227 114.1(3)
F19A C231 F20A 105.9(6)
F19A C231 F21A 107.7(6)
F19A C231 C227 116.1(6)
F20 C231 F19 107.9(3)
F20 C231 F21 106.1(3)
F20 C231 C227 113.8(3)
F20A C231 C227 109.9(5)
F21 C231 C227 111.6(3)
F21A C231 F20A 103.5(6)
F21A C231 C227 112.8(5)
F22 C232 C229 111.2(4)
F22A C232 F23A 104.8(5)
F22A C232 F24A 108.8(5)
F22A C232 C229 114.7(4)
F23 C232 F22 106.6(5)
F23 C232 F24 108.2(5)
F23 C232 C229 114.8(4)
F23A C232 C229 110.6(4)
F24 C232 F22 103.2(5)
F24 C232 C229 112.0(4)
F24A C232 F23A 103.0(4)
F24A C232 C229 114.0(4)
C209 B200 C201 109.3(2)
C217 B200 C201 108.3(3)
C217 B200 C209 110.7(3)
C225 B200 C201 109.0(2)
C225 B200 C209 110.4(3)
C225 B200 C217 109.1(2)

loop_
_geom_bond_atom_site_label_1
_geom_bond_atom_site_label_2
_geom_bond_distance
I5 Rh1 2.7539(4)
Rh1 N10 2.005(3)
Rh1 C2 1.869(4)
Rh1 C4 2.297(3)
Rh1 C17 2.041(3)
Rh1 C22 2.028(3)
O3 C2 1.122(5)
N10 C11 1.344(4)
N10 C15 1.334(4)
N16 C11 1.404(5)
N16 C17 1.376(5)
N16 C20 1.399(4)
N18 C17 1.328(5)
N18 C19 1.399(5)
N18 C26 1.468(5)
N21 C15 1.408(4)
N21 C22 1.374(5)
N21 C25 1.402(4)
N23 C22 1.337(4)
N23 C24 1.400(5)
N23 C37 1.471(5)
C11 C12 1.373(5)
C12 C13 1.389(6)
C13 C14 1.388(5)
C14 C15 1.380(5)
C19 C20 1.340(6)
C24 C25 1.326(6)
C26 C27 1.508(6)
C27 C28 1.510(7)
C28 C29 1.528(8)
C29 C30 1.531(9)
C30 C31 1.542(6)
C30 C31A 1.533(8)
C31 C32 1.521(7)
C31A C32A 1.527(8)
C32 C33 1.519(6)
C32A C33A 1.530(8)
C33 C34 1.521(6)
C33A C34A 1.532(8)
C34 C35 1.519(6)
C34A C35 1.539(8)
C35 C36 1.531(6)
C36 C37 1.519(6)
F1 C207 1.290(5)
F1A C207 1.279(5)
F2 C207 1.446(5)
F2A C207 1.328(5)
F3 C207 1.310(5)
F3A C207 1.451(6)
F4 C208 1.314(4)
F4A C208 1.296(6)
F5 C208 1.339(4)
F5A C208 1.311(6)
F6 C208 1.299(4)
F6A C208 1.342(6)
F7 C215 1.319(5)
F8 C215 1.325(6)
F9 C215 1.319(5)
F10 C216 1.308(5)
F10A C216 1.329(7)
F11 C216 1.339(5)
F11A C216 1.284(6)
F12 C216 1.333(5)
F12A C216 1.344(7)
F13 C223 1.315(4)
F13A C223 1.328(7)
F14 C223 1.324(5)
F14A C223 1.312(7)
F15 C223 1.331(5)
F15A C223 1.330(7)
F16 C224 1.321(5)
F17 C224 1.341(5)
F18 C224 1.335(5)
F19 C231 1.322(4)
F19A C231 1.288(6)
F20 C231 1.300(4)
F20A C231 1.350(7)
F21 C231 1.346(4)
F21A C231 1.325(6)
F22 C232 1.344(5)
F22A C232 1.303(5)
F23 C232 1.298(5)
F23A C232 1.359(5)
F24 C232 1.337(5)
F24A C232 1.326(5)
C201 C202 1.403(5)
C201 C206 1.396(4)
C201 B200 1.648(5)
C202 C203 1.388(5)
C203 C204 1.382(5)
C203 C207 1.479(5)
C204 C205 1.376(5)
C205 C206 1.397(5)
C205 C208 1.495(5)
C209 C210 1.397(5)
C209 C214 1.406(5)
C209 B200 1.647(4)
C210 C211 1.389(5)
C211 C212 1.375(6)
C211 C215 1.507(6)
C212 C213 1.389(6)
C213 C214 1.384(5)
C213 C216 1.496(6)
C217 C218 1.400(5)
C217 C222 1.401(4)
C217 B200 1.642(5)
C218 C219 1.390(5)
C219 C220 1.388(4)
C219 C223 1.491(5)
C220 C221 1.383(5)
C221 C222 1.389(5)
C221 C224 1.496(4)
C225 C226 1.394(5)
C225 C230 1.405(4)
C225 B200 1.638(5)
C226 C227 1.391(5)
C227 C228 1.385(5)
C227 C231 1.499(5)
C228 C229 1.389(5)
C229 C230 1.383(5)
C229 C232 1.493(5)
